data_1577263
loop_
_publ_author_name
'Lennox, Cameron B.'
'Taylor, Christopher'
'Huski\'c, Igor'
'Vainauskas, Jogirdas'
'Nickels, Christopher'
'Stein, Robin S.'
'Borchers, Tristan H.'
'Lutton Gething, A.R. Bonnie J.'
'Marrett, Joseph M.'
'Day, Graeme Matthew'
'Fri\<s\<ci\'c, Tomislav'

_publ_section_title
;
 The elusive endo-product of the archetypal Diels-Alder reaction of furan
 and maleic anhydride -- observed in the solid state at last
;
_journal_name_full 'Chemical Science'
_journal_paper_doi 10.1039/D5SC06724C
_journal_year 2026
_chemical_formula_moiety '2(C8 H6 O4)'
_chemical_formula_sum 'C16 H12 O8'
_chemical_formula_weight 332.26
_space_group_crystal_system monoclinic
_space_group_IT_number 7
_space_group_name_Hall 'P -2yac'
_space_group_name_H-M_alt 'P 1 n 1'
_atom_sites_solution_hydrogens geom
_audit_creation_date 2024-05-30
_audit_creation_method
;
Olex2 1.5
(compiled 2024.01.12 svn.r2f8d729c for OlexSys, GUI svn.r6928)
;
_audit_update_record
;
2024-08-11 deposited with the CCDC.	2026-05-12 downloaded from the CCDC.
;
_cell_angle_alpha 90
_cell_angle_beta 110.400(13)
_cell_angle_gamma 90
_cell_formula_units_Z 2
_cell_length_a 11.9141(14)
_cell_length_b 5.3741(4)
_cell_length_c 11.9214(14)
_cell_measurement_reflns_used 5065
_cell_measurement_temperature 199.99(10)
_cell_measurement_theta_max 76.5500
_cell_measurement_theta_min 4.4560
_cell_volume 715.43(14)
_computing_cell_refinement 'CrysAlisPro 1.171.43.116a (Rigaku OD, 2024)'
_computing_data_collection 'CrysAlisPro system (CCD 43.116a 64-bit (release 22-03-2024))'
_computing_data_reduction 'CrysAlisPro 1.171.43.116a (Rigaku OD, 2024)'
_computing_molecular_graphics 'Olex2 1.5 (Dolomanov et al., 2009)'
_computing_publication_material 'Olex2 1.5 (Dolomanov et al., 2009)'
_computing_structure_refinement 'SHELXL 2018/3 (Sheldrick, 2015)'
_diffrn_ambient_environment N~2~
_diffrn_ambient_temperature 199.99(10)
_diffrn_detector 'CCD plate'
_diffrn_detector_area_resol_mean 5.1768
_diffrn_detector_type Atlas
_diffrn_measured_fraction_theta_full 0.999
_diffrn_measured_fraction_theta_max 0.984
_diffrn_measurement_details
;
List of Runs (angles in degrees, time in seconds):

  # Type    Start    End  Width  t~exp~   \w     \q     \k     \f   Frames
#--------------------------------------------------------------------------
  1  \w    -52.00 -23.00   1.00    1.00    --  -39.96  37.00-134.00   29
  2  \w    -66.00 -27.00   1.00    1.00    --  -39.96 -37.00  70.00   39
  3  \w    -20.00  36.00   1.00    1.00    --  -39.96  37.00-134.00   56
  4  \w   -115.00 -67.00   1.00    1.00    --  -39.96 -37.00  70.00   48
  5  \w    108.00 133.00   1.00    1.10    --  113.00  37.00-134.00   25
  6  \w     66.00 109.00   1.00    1.10    --  113.00 -37.00  70.00   43
  7  \w   -112.00 -82.00   1.00    1.00    --  -39.96 -57.00-150.00   30
  8  \w    -68.00 -17.00   1.00    1.00    --  -39.96 -57.00-150.00   51
  9  \w      8.00  81.00   1.00    1.00    --   39.96 -99.00 -30.00   73
 10  \w     29.00  78.00   1.00    1.00    --   39.96-125.00 120.00   49
 11  \w     29.00  89.00   1.00    1.00    --   39.96-125.00-120.00   60
 12  \w    -33.00  16.00   1.00    1.00    --   39.96 -37.00  70.00   49
 13  \w     14.00  43.00   1.00    1.00    --   39.96  37.00-134.00   29
 14  \w     82.00 109.00   1.00    1.00    --   39.96  37.00-134.00   27
 15  \w      6.00  31.00   1.00    1.00    --   39.96  77.00 -95.93   25
 16  \w     13.00  38.00   1.00    1.00    --   48.00  82.00 -49.18   25
 17  \w     14.00  39.00   1.00    1.00    --   48.00  81.00  -9.30   25
 18  \w     14.00  39.00   1.00    1.00    --   48.00  79.00 126.66   25
 19  \w     14.00  39.00   1.00    1.00    --   48.00  79.00 -84.07   25
 20  \w     14.00  39.00   1.00    1.00    --   48.00  81.00 176.67   25
 21  \w     13.00  38.00   1.00    1.00    --   48.00  81.00  47.63   25
 22  \w     29.00 131.00   1.00    1.00    --   56.00  70.00 -48.16  102
 23  \w     30.00  67.00   1.00    1.00    --   60.00  66.00  67.39   37
 24  \w     32.00  59.00   1.00    1.00    --   60.00  67.00 142.38   27
 25  \w     39.00  67.00   1.00    1.00    --   68.00  71.00  94.87   28
 26  \w    111.00 142.00   1.00    1.00    --   68.00  71.00  94.87   31
 27  \w     38.00  65.00   1.00    1.00    --   68.00  71.00-159.61   27
 28  \w    114.00 147.00   1.00    1.00    --   72.00  71.00  56.55   33
 29  \w     40.00  72.00   1.00    1.00    --   72.00  70.00 170.89   32
 30  \w     40.00  92.00   1.00    1.00    --   72.00  70.00 -14.83   52
 31  \w     40.00  67.00   1.00    1.00    --   72.00  69.00-120.61   27
 32  \w     40.00 145.00   1.00    1.00    --   72.00  71.00-102.88  105
 33  \w     41.00 105.00   1.00    1.00    --   72.00  71.00  56.55   64
 34  \w     78.00 148.00   1.00    1.00    --   72.00  70.00 170.89   70
 35  \w     84.00 109.00   1.00    1.10    --  113.00  61.00  60.00   25
 36  \w    124.00 174.00   1.00    1.10    --  113.00  61.00-120.00   50
 37  \w     39.00 109.00   1.00    1.10    --  113.00-111.00 120.00   70
 38  \w     86.00 111.00   1.00    1.10    --  113.00  45.00 120.00   25
 39  \w     83.00 117.00   1.00    1.10    --  113.00  61.00-120.00   34
 40  \w     83.00 175.00   1.00    1.10    --  113.00  61.00 -60.00   92
 41  \w     64.00 147.00   1.00    1.10    --  113.00 -77.00  90.00   83
 42  \w     91.00 118.00   1.00    1.10    --  113.00  45.00  90.00   27
 43  \w     86.00 112.00   1.00    1.10    --  113.00  45.00-120.00   26
 44  \w     39.00 107.00   1.00    1.10    --  113.00-111.00 -30.00   68
 45  \w     43.00 108.00   1.00    1.10    --  113.00-111.00 -90.00   65
 46  \w    132.00 159.00   1.00    1.10    --  113.00  61.00 150.00   27
 47  \w    115.00 141.00   1.00    1.10    --  113.00 -61.00 150.00   26
 48  \w    131.00 166.00   1.00    1.10    --  113.00  61.00  90.00   35
 49  \w     84.00 119.00   1.00    1.10    --  113.00  61.00 150.00   35
 50  \w     85.00 177.00   1.00    1.10    --  113.00  61.00 120.00   92
 51  \w    125.00 176.00   1.00    1.10    --  113.00  61.00  30.00   51
 52  \w     83.00 162.00   1.00    1.10    --  113.00  61.00-180.00   79
 53  \w     83.00 114.00   1.00    1.10    --  113.00  61.00  30.00   31
 54  \w     83.00 167.00   1.00    1.10    --  113.00  61.00   0.00   84
 55  \w     83.00 127.00   1.00    1.10    --  113.00  61.00  90.00   44
 56  \w    116.00 174.00   1.00    1.10    --  113.00  61.00 -30.00   58
 57  \w     84.00 109.00   1.00    1.10    --  113.00  61.00 -30.00   25
 58  \w    130.00 172.00   1.00    1.10    --  113.00  61.00-150.00   42
 59  \w     83.00 109.00   1.00    1.10    --  113.00  61.00-150.00   26
 60  \w     42.00 109.00   1.00    1.10    --  113.00-111.00  30.00   67
 61  \w     86.00 173.00   1.00    1.10    --  113.00  61.00 -90.00   87
 62  \w    129.00 167.00   1.00    1.10    --  113.00  61.00  60.00   38
 63  \w     33.00  82.00   1.00    1.10    --  113.00 -94.00  60.00   49
;
_diffrn_measurement_device 'four-circle diffractometer'
_diffrn_measurement_device_type 'SuperNova, Dual, Cu at home/near, Atlas'
_diffrn_measurement_method '\w scans'
_diffrn_orient_matrix_type 'CrysAlisPro convention (1999,Acta A55,543-557)'
_diffrn_orient_matrix_UB_11 -0.0553819000
_diffrn_orient_matrix_UB_12 0.1054295000
_diffrn_orient_matrix_UB_13 0.0891706000
_diffrn_orient_matrix_UB_21 0.0345521000
_diffrn_orient_matrix_UB_22 0.2652497000
_diffrn_orient_matrix_UB_23 -0.0250415000
_diffrn_orient_matrix_UB_31 -0.1214861000
_diffrn_orient_matrix_UB_32 0.0270814000
_diffrn_orient_matrix_UB_33 -0.1020300000
_diffrn_radiation_monochromator mirror
_diffrn_radiation_probe x-ray
_diffrn_radiation_type 'Cu K\a'
_diffrn_radiation_wavelength 1.54184
_diffrn_reflns_av_R_equivalents 0.0555
_diffrn_reflns_av_unetI/netI 0.0376
_diffrn_reflns_Laue_measured_fraction_full 0.999
_diffrn_reflns_Laue_measured_fraction_max 0.984
_diffrn_reflns_limit_h_max 15
_diffrn_reflns_limit_h_min -14
_diffrn_reflns_limit_k_max 6
_diffrn_reflns_limit_k_min -6
_diffrn_reflns_limit_l_max 15
_diffrn_reflns_limit_l_min -15
_diffrn_reflns_number 12020
_diffrn_reflns_point_group_measured_fraction_full 0.954
_diffrn_reflns_point_group_measured_fraction_max 0.921
_diffrn_reflns_theta_full 67.684
_diffrn_reflns_theta_max 77.834
_diffrn_reflns_theta_min 3.956
_diffrn_source 'micro-focus sealed X-ray tube'
_diffrn_source_type 'SuperNova (Cu) X-ray Source'
_exptl_absorpt_coefficient_mu 1.084
_exptl_absorpt_correction_T_max 1.00000
_exptl_absorpt_correction_T_min 0.91874
_exptl_absorpt_correction_type multi-scan
_exptl_absorpt_process_details
;
CrysAlisPro 1.171.43.116a (Rigaku Oxford Diffraction, 2024)
Empirical absorption correction using spherical harmonics,
implemented in SCALE3 ABSPACK scaling algorithm.
;
_exptl_crystal_colour colorless
_exptl_crystal_density_diffrn 1.542
_exptl_crystal_density_method 'not measured'
_exptl_crystal_description block
_exptl_crystal_F_000 344
_exptl_crystal_size_max 0.2
_exptl_crystal_size_mid 0.123
_exptl_crystal_size_min 0.109
_refine_diff_density_max 0.202
_refine_diff_density_min -0.211
_refine_diff_density_rms 0.044
_refine_ls_abs_structure_details
;
 Flack x determined using 1057 quotients [(I+)-(I-)]/[(I+)+(I-)]
 (Parsons, Flack and Wagner, Acta Cryst. B69 (2013) 249-259).
;
_refine_ls_abs_structure_Flack -0.4(2)
_refine_ls_extinction_coef 0.0085(12)
_refine_ls_extinction_expression Fc^*^=kFc[1+0.001xFc^2^\l^3^/sin(2\q)]^-1/4^
_refine_ls_extinction_method 'SHELXL-2018/3 (Sheldrick 2018)'
_refine_ls_goodness_of_fit_ref 1.057
_refine_ls_hydrogen_treatment constr
_refine_ls_matrix_type full
_refine_ls_number_parameters 219
_refine_ls_number_reflns 2824
_refine_ls_number_restraints 2
_refine_ls_restrained_S_all 1.056
_refine_ls_R_factor_all 0.0525
_refine_ls_R_factor_gt 0.0460
_refine_ls_shift/su_max 0.000
_refine_ls_shift/su_mean 0.000
_refine_ls_structure_factor_coef Fsqd
_refine_ls_weighting_details 'w=1/[\s^2^(Fo^2^)+(0.0491P)^2^+0.4179P] where P=(Fo^2^+2Fc^2^)/3'
_refine_ls_weighting_scheme calc
_refine_ls_wR_factor_gt 0.1118
_refine_ls_wR_factor_ref 0.1208
_reflns_Friedel_coverage 0.868
_reflns_Friedel_fraction_full 0.908
_reflns_Friedel_fraction_max 0.858
_reflns_number_gt 2587
_reflns_number_total 2824
_reflns_threshold_expression 'I > 2\s(I)'
_cod_data_source_file d5sc06724c7.cif
_cod_data_source_block (endo-1)(exo-1)_200K
_cod_database_code 1577263
_shelx_shelxl_version_number 2018/3
_chemical_oxdiff_formula 'C12 O6'
_shelx_space_group_comment
;
The symmetry employed for this shelxl refinement is uniquely defined
by the following loop, which should always be used as a source of
symmetry information in preference to the above space-group names.
They are only intended as comments.
;
_olex2_refinement_description
;
1. Twinned data refinement
 Scales: 0.57984
 0.42016
2.a Ternary CH refined with riding coordinates:
 C11(H11), C12(H12), C13(H13), C14(H14), C3(H3), C4(H4), C5(H5), C6(H6)
2.b Aromatic/amide H refined with riding coordinates:
 C15(H15), C16(H16), C7(H7), C8(H8)
;
_olex2_submission_special_instructions 'No special instructions were received'
_oxdiff_exptl_absorpt_empirical_details
;
Empirical correction (ABSPACK) includes:
- Absorption correction using spherical harmonics
- Frame scaling
;
_oxdiff_exptl_absorpt_empirical_full_max 1.199
_oxdiff_exptl_absorpt_empirical_full_min 0.837

loop_
_space_group_symop_operation_xyz
'x, y, z'
'x+1/2, -y, z+1/2'

loop_
_atom_site_label
_atom_site_type_symbol
_atom_site_fract_x
_atom_site_fract_y
_atom_site_fract_z
_atom_site_U_iso_or_equiv
_atom_site_adp_type
_atom_site_occupancy
_atom_site_site_symmetry_order
_atom_site_calc_flag
_atom_site_refinement_flags_posn
_atom_site_refinement_flags_adp
_atom_site_refinement_flags_occupancy
_atom_site_disorder_assembly
_atom_site_disorder_group
O1 O 0.4996(5) 0.0886(8) 0.6493(4) 0.0411(10) Uani 1 1 d . . . . .
C9 C 0.3919(6) 0.5981(12) 0.1693(6) 0.0371(14) Uani 1 1 d . . . . .
C10 C 0.4425(6) 0.5872(13) 0.3696(6) 0.0417(16) Uani 1 1 d . . . . .
C11 C 0.4532(6) 0.8418(11) 0.2105(6) 0.0353(14) Uani 1 1 d . . . . .
H11 H 0.402927 0.988237 0.171486 0.042 Uiso 1 1 calc R U . . .
C12 C 0.4848(6) 0.8375(11) 0.3462(6) 0.0375(14) Uani 1 1 d . . . . .
H12 H 0.450002 0.979120 0.377661 0.045 Uiso 1 1 calc R U . . .
C13 C 0.5804(6) 0.8440(12) 0.1983(6) 0.0389(15) Uani 1 1 d . . . . .
H13 H 0.583166 0.792294 0.118755 0.047 Uiso 1 1 calc R U . . .
C14 C 0.6257(7) 0.8399(12) 0.3898(6) 0.0399(15) Uani 1 1 d . . . . .
H14 H 0.667960 0.783651 0.474003 0.048 Uiso 1 1 calc R U . . .
C15 C 0.6313(6) 1.1012(12) 0.2422(7) 0.0415(16) Uani 1 1 d . . . . .
H15 H 0.640394 1.236973 0.195100 0.050 Uiso 1 1 calc R U . . .
C16 C 0.6596(7) 1.0951(12) 0.3590(7) 0.0433(17) Uani 1 1 d . . . . .
H16 H 0.694772 1.225841 0.413562 0.052 Uiso 1 1 calc R U . . .
O8 O 0.6455(4) 0.6896(8) 0.2977(4) 0.0428(11) Uani 1 1 d . . . . .
O7 O 0.4493(6) 0.4926(11) 0.4625(5) 0.0622(15) Uani 1 1 d . . . . .
O6 O 0.3499(5) 0.5138(11) 0.0710(5) 0.0529(13) Uani 1 1 d . . . . .
O5 O 0.3912(5) 0.4549(8) 0.2659(4) 0.0438(11) Uani 1 1 d . . . . .
C2 C 0.6037(6) 0.2244(13) 0.6983(6) 0.0437(16) Uani 1 1 d . . . . .
C3 C 0.4394(6) 0.4685(13) 0.7122(6) 0.0376(14) Uani 1 1 d . . . . .
H3 H 0.399405 0.612144 0.660290 0.045 Uiso 1 1 calc R U . . .
C4 C 0.5769(6) 0.4710(12) 0.7425(6) 0.0388(14) Uani 1 1 d . . . . .
H4 H 0.602947 0.613277 0.703359 0.047 Uiso 1 1 calc R U . . .
C5 C 0.4314(6) 0.4878(13) 0.8401(6) 0.0403(16) Uani 1 1 d . . . . .
H5 H 0.352024 0.541869 0.842608 0.048 Uiso 1 1 calc R U . . .
C6 C 0.6221(7) 0.4989(14) 0.8814(7) 0.0461(18) Uani 1 1 d . . . . .
H6 H 0.705649 0.563102 0.918925 0.055 Uiso 1 1 calc R U . . .
C7 C 0.4790(8) 0.2486(13) 0.9038(7) 0.0484(18) Uani 1 1 d . . . . .
H7 H 0.434052 0.118333 0.921790 0.058 Uiso 1 1 calc R U . . .
C8 C 0.5970(8) 0.2563(15) 0.9298(7) 0.053(2) Uani 1 1 d . . . . .
H8 H 0.653698 0.133132 0.970626 0.064 Uiso 1 1 calc R U . . .
O4 O 0.5290(5) 0.6586(8) 0.8932(5) 0.0486(12) Uani 1 1 d . . . . .
C1 C 0.4010(6) 0.2238(12) 0.6503(6) 0.0407(15) Uani 1 1 d . . . . .
O3 O 0.6977(5) 0.1340(9) 0.7037(6) 0.0607(15) Uani 1 1 d . . . . .
O2 O 0.3021(5) 0.1384(10) 0.6068(5) 0.0535(14) Uani 1 1 d . . . . .

loop_
_atom_site_aniso_label
_atom_site_aniso_U_11
_atom_site_aniso_U_22
_atom_site_aniso_U_33
_atom_site_aniso_U_23
_atom_site_aniso_U_13
_atom_site_aniso_U_12
O1 0.047(3) 0.034(2) 0.041(3) -0.004(2) 0.013(2) -0.005(2)
C9 0.038(4) 0.038(3) 0.031(3) 0.000(3) 0.005(3) -0.004(3)
C10 0.042(4) 0.040(3) 0.043(4) 0.006(3) 0.014(3) -0.004(3)
C11 0.042(4) 0.028(3) 0.035(3) 0.001(2) 0.012(3) 0.000(2)
C12 0.044(4) 0.029(3) 0.034(4) -0.001(2) 0.007(3) 0.000(3)
C13 0.036(4) 0.037(3) 0.041(4) 0.000(3) 0.010(3) -0.001(3)
C14 0.042(4) 0.035(3) 0.033(4) 0.001(3) 0.000(3) -0.001(3)
C15 0.045(4) 0.029(3) 0.053(5) 0.003(3) 0.020(4) -0.005(3)
C16 0.044(4) 0.030(3) 0.051(4) -0.003(3) 0.010(3) -0.004(3)
O8 0.041(3) 0.031(2) 0.053(3) 0.002(2) 0.011(2) 0.002(2)
O7 0.075(4) 0.062(3) 0.049(4) 0.016(3) 0.022(3) -0.011(3)
O6 0.056(3) 0.050(3) 0.045(3) -0.011(2) 0.008(2) -0.014(2)
O5 0.051(3) 0.033(2) 0.043(3) 0.004(2) 0.011(2) -0.002(2)
C2 0.042(4) 0.039(3) 0.051(4) -0.006(3) 0.016(3) -0.002(3)
C3 0.037(4) 0.039(3) 0.033(4) 0.001(3) 0.008(3) 0.004(3)
C4 0.040(4) 0.034(3) 0.042(4) -0.005(3) 0.015(3) -0.004(3)
C5 0.043(4) 0.036(3) 0.040(4) -0.003(3) 0.012(3) 0.002(3)
C6 0.036(4) 0.047(4) 0.047(4) -0.011(3) 0.004(3) 0.001(3)
C7 0.066(5) 0.037(3) 0.042(4) 0.002(3) 0.018(3) 0.004(3)
C8 0.063(5) 0.048(4) 0.039(4) 0.003(3) 0.005(4) 0.020(4)
O4 0.052(3) 0.036(2) 0.052(3) -0.013(2) 0.011(2) -0.003(2)
C1 0.040(4) 0.038(3) 0.038(4) 0.005(3) 0.008(3) 0.000(3)
O3 0.046(3) 0.059(3) 0.082(5) -0.013(3) 0.028(3) 0.006(3)
O2 0.042(3) 0.066(3) 0.047(3) -0.012(3) 0.008(2) -0.013(3)

loop_
_atom_type_symbol
_atom_type_description
_atom_type_scat_dispersion_real
_atom_type_scat_dispersion_imag
_atom_type_scat_source
C C 0.0181 0.0091 'International Tables Vol C Tables 4.2.6.8 and 6.1.1.4'
H H 0.0000 0.0000 'International Tables Vol C Tables 4.2.6.8 and 6.1.1.4'
O O 0.0492 0.0322 'International Tables Vol C Tables 4.2.6.8 and 6.1.1.4'

loop_
_geom_angle_atom_site_label_1
_geom_angle_atom_site_label_2
_geom_angle_atom_site_label_3
_geom_angle
_geom_angle_site_symmetry_1
_geom_angle_site_symmetry_3
_geom_angle_publ_flag
C2 O1 C1 111.0(5) . . ?
O6 C9 C11 130.2(6) . . ?
O6 C9 O5 118.9(6) . . ?
O5 C9 C11 110.8(5) . . ?
O7 C10 C12 129.5(7) . . ?
O7 C10 O5 118.7(6) . . ?
O5 C10 C12 111.8(5) . . ?
C9 C11 H11 113.0 . . ?
C9 C11 C12 104.3(5) . . ?
C9 C11 C13 110.6(5) . . ?
C12 C11 H11 113.0 . . ?
C12 C11 C13 102.0(6) . . ?
C13 C11 H11 113.0 . . ?
C10 C12 C11 103.7(5) . . ?
C10 C12 H12 113.8 . . ?
C10 C12 C14 109.6(5) . . ?
C11 C12 H12 113.8 . . ?
C11 C12 C14 101.0(6) . . ?
C14 C12 H12 113.8 . . ?
C11 C13 H13 115.9 . . ?
C15 C13 C11 104.8(5) . . ?
C15 C13 H13 115.9 . . ?
O8 C13 C11 100.4(5) . . ?
O8 C13 H13 115.9 . . ?
O8 C13 C15 101.8(5) . . ?
C12 C14 H14 115.8 . . ?
C16 C14 C12 105.8(5) . . ?
C16 C14 H14 115.8 . . ?
O8 C14 C12 100.5(5) . . ?
O8 C14 H14 115.8 . . ?
O8 C14 C16 101.2(6) . . ?
C13 C15 H15 127.3 . . ?
C16 C15 C13 105.4(6) . . ?
C16 C15 H15 127.3 . . ?
C14 C16 H16 126.6 . . ?
C15 C16 C14 106.8(6) . . ?
C15 C16 H16 126.6 . . ?
C13 O8 C14 96.9(5) . . ?
C10 O5 C9 109.3(5) . . ?
O1 C2 C4 110.2(6) . . ?
O3 C2 O1 119.4(6) . . ?
O3 C2 C4 130.3(7) . . ?
C4 C3 H3 112.0 . . ?
C4 C3 C5 101.0(5) . . ?
C5 C3 H3 112.0 . . ?
C1 C3 H3 112.0 . . ?
C1 C3 C4 103.8(5) . . ?
C1 C3 C5 115.2(6) . . ?
C2 C4 C3 104.4(5) . . ?
C2 C4 H4 111.9 . . ?
C2 C4 C6 114.9(6) . . ?
C3 C4 H4 111.9 . . ?
C3 C4 C6 101.2(5) . . ?
C6 C4 H4 111.9 . . ?
C3 C5 H5 115.3 . . ?
C7 C5 C3 107.2(5) . . ?
C7 C5 H5 115.3 . . ?
O4 C5 C3 99.0(6) . . ?
O4 C5 H5 115.3 . . ?
O4 C5 C7 102.7(6) . . ?
C4 C6 H6 115.4 . . ?
C8 C6 C4 106.5(6) . . ?
C8 C6 H6 115.4 . . ?
O4 C6 C4 99.7(5) . . ?
O4 C6 H6 115.4 . . ?
O4 C6 C8 102.5(6) . . ?
C5 C7 H7 127.1 . . ?
C8 C7 C5 105.8(7) . . ?
C8 C7 H7 127.1 . . ?
C6 C8 H8 127.1 . . ?
C7 C8 C6 105.9(7) . . ?
C7 C8 H8 127.1 . . ?
C5 O4 C6 96.2(5) . . ?
O1 C1 C3 110.5(5) . . ?
O2 C1 O1 120.2(6) . . ?
O2 C1 C3 129.3(6) . . ?

loop_
_geom_bond_atom_site_label_1
_geom_bond_atom_site_label_2
_geom_bond_distance
_geom_bond_site_symmetry_2
_geom_bond_publ_flag
O1 C2 1.381(9) . ?
O1 C1 1.385(8) . ?
C9 C11 1.497(8) . ?
C9 O6 1.191(9) . ?
C9 O5 1.388(8) . ?
C10 C12 1.497(8) . ?
C10 O7 1.194(8) . ?
C10 O5 1.371(9) . ?
C11 H11 1.0000 . ?
C11 C12 1.528(9) . ?
C11 C13 1.573(9) . ?
C12 H12 1.0000 . ?
C12 C14 1.575(10) . ?
C13 H13 1.0000 . ?
C13 C15 1.527(9) . ?
C13 O8 1.433(8) . ?
C14 H14 1.0000 . ?
C14 C16 1.511(9) . ?
C14 O8 1.447(8) . ?
C15 H15 0.9500 . ?
C15 C16 1.313(10) . ?
C16 H16 0.9500 . ?
C2 C4 1.501(9) . ?
C2 O3 1.201(9) . ?
C3 H3 1.0000 . ?
C3 C4 1.549(10) . ?
C3 C5 1.564(9) . ?
C3 C1 1.499(9) . ?
C4 H4 1.0000 . ?
C4 C6 1.560(10) . ?
C5 H5 1.0000 . ?
C5 C7 1.500(9) . ?
C5 O4 1.443(8) . ?
C6 H6 1.0000 . ?
C6 C8 1.497(11) . ?
C6 O4 1.447(9) . ?
C7 H7 0.9500 . ?
C7 C8 1.331(12) . ?
C8 H8 0.9500 . ?
C1 O2 1.201(8) . ?

loop_
_geom_torsion_atom_site_label_1
_geom_torsion_atom_site_label_2
_geom_torsion_atom_site_label_3
_geom_torsion_atom_site_label_4
_geom_torsion
_geom_torsion_site_symmetry_1
_geom_torsion_site_symmetry_2
_geom_torsion_site_symmetry_3
_geom_torsion_site_symmetry_4
_geom_torsion_publ_flag
O1 C2 C4 C3 -0.5(8) . . . . ?
O1 C2 C4 C6 109.3(7) . . . . ?
C9 C11 C12 C10 2.1(7) . . . . ?
C9 C11 C12 C14 115.5(5) . . . . ?
C9 C11 C13 C15 179.6(6) . . . . ?
C9 C11 C13 O8 -75.1(6) . . . . ?
C10 C12 C14 C16 178.2(6) . . . . ?
C10 C12 C14 O8 73.3(6) . . . . ?
C11 C9 O5 C10 2.8(7) . . . . ?
C11 C12 C14 C16 69.2(6) . . . . ?
C11 C12 C14 O8 -35.7(5) . . . . ?
C11 C13 C15 C16 73.5(6) . . . . ?
C11 C13 O8 C14 -58.9(5) . . . . ?
C12 C10 O5 C9 -1.3(7) . . . . ?
C12 C11 C13 C15 -70.0(6) . . . . ?
C12 C11 C13 O8 35.4(5) . . . . ?
C12 C14 C16 C15 -72.4(7) . . . . ?
C12 C14 O8 C13 59.4(5) . . . . ?
C13 C11 C12 C10 -113.1(5) . . . . ?
C13 C11 C12 C14 0.4(5) . . . . ?
C13 C15 C16 C14 -1.0(7) . . . . ?
C15 C13 O8 C14 48.8(6) . . . . ?
C16 C14 O8 C13 -49.2(6) . . . . ?
O8 C13 C15 C16 -30.7(7) . . . . ?
O8 C14 C16 C15 32.0(7) . . . . ?
O7 C10 C12 C11 178.2(7) . . . . ?
O7 C10 C12 C14 71.0(9) . . . . ?
O7 C10 O5 C9 179.8(6) . . . . ?
O6 C9 C11 C12 179.5(8) . . . . ?
O6 C9 C11 C13 -71.5(10) . . . . ?
O6 C9 O5 C10 -179.4(7) . . . . ?
O5 C9 C11 C12 -3.0(7) . . . . ?
O5 C9 C11 C13 106.0(6) . . . . ?
O5 C10 C12 C11 -0.6(7) . . . . ?
O5 C10 C12 C14 -107.7(6) . . . . ?
C2 O1 C1 C3 -3.9(7) . . . . ?
C2 O1 C1 O2 177.1(6) . . . . ?
C2 C4 C6 C8 -40.9(8) . . . . ?
C2 C4 C6 O4 -147.1(6) . . . . ?
C3 C4 C6 C8 70.8(7) . . . . ?
C3 C4 C6 O4 -35.4(6) . . . . ?
C3 C5 C7 C8 72.9(7) . . . . ?
C3 C5 O4 C6 -62.1(6) . . . . ?
C4 C3 C5 C7 -68.1(7) . . . . ?
C4 C3 C5 O4 38.2(6) . . . . ?
C4 C3 C1 O1 3.4(7) . . . . ?
C4 C3 C1 O2 -177.7(7) . . . . ?
C4 C6 C8 C7 -72.7(7) . . . . ?
C4 C6 O4 C5 61.2(6) . . . . ?
C5 C3 C4 C2 118.0(6) . . . . ?
C5 C3 C4 C6 -1.6(6) . . . . ?
C5 C3 C1 O1 -106.0(6) . . . . ?
C5 C3 C1 O2 72.8(9) . . . . ?
C5 C7 C8 C6 -0.4(8) . . . . ?
C7 C5 O4 C6 48.0(7) . . . . ?
C8 C6 O4 C5 -48.2(7) . . . . ?
O4 C5 C7 C8 -30.8(8) . . . . ?
O4 C6 C8 C7 31.4(8) . . . . ?
C1 O1 C2 C4 2.7(7) . . . . ?
C1 O1 C2 O3 -179.7(7) . . . . ?
C1 C3 C4 C2 -1.7(7) . . . . ?
C1 C3 C4 C6 -121.2(6) . . . . ?
C1 C3 C5 C7 42.9(8) . . . . ?
C1 C3 C5 O4 149.3(5) . . . . ?
O3 C2 C4 C3 -177.7(8) . . . . ?
O3 C2 C4 C6 -67.9(10) . . . . ?

loop_
_twin_individual_id
_twin_individual_mass_fraction_refined
1 0.57984
2 0.42016
